data_4507043
loop_
_publ_author_name
'Stilinovi\'c, Vladimir'
'Kaitner, Branko'

_publ_section_title
;
 Salts and Co-Crystals of Gentisic Acid with Pyridine Derivatives: The
 Effect of Proton Transfer on the Crystal Packing (and Vice Versa)
;
_journal_issue 11
_journal_name_full 'Crystal Growth &amp; Design'
_journal_page_first 5763
_journal_paper_doi 10.1021/cg301267h
_journal_volume 12
_journal_year 2012
_chemical_formula_moiety 'C7 H5 O4, C5 H7 N2'
_chemical_formula_sum 'C12 H12 N2 O4'
_chemical_formula_weight 248.24
_chemical_name_systematic
;
2-aminopyridinium 2,5-dihydroxybenzoate
;
_space_group_IT_number 61
_symmetry_cell_setting orthorhombic
_symmetry_space_group_name_Hall '-P 2ac 2ab'
_symmetry_space_group_name_H-M 'P b c a'
_atom_sites_solution_hydrogens geom
_atom_sites_solution_primary direct
_atom_sites_solution_secondary difmap
_audit_creation_date 2012-07-10T12:38:59-00:00
_audit_creation_method 'WinGX routine CIF_UPDATE'
_cell_angle_alpha 90
_cell_angle_beta 90
_cell_angle_gamma 90
_cell_formula_units_Z 8
_cell_length_a 11.4053(5)
_cell_length_b 12.3693(7)
_cell_length_c 16.2184(7)
_cell_measurement_reflns_used 132
_cell_measurement_temperature 295(2)
_cell_measurement_theta_max 52.0
_cell_measurement_theta_min 4.6
_cell_volume 2288.02(19)
_computing_structure_refinement 'SHELXL-97 (Sheldrick, 1997)'
_computing_structure_solution 'SHELXS-97 (Sheldrick, 1990)'
_diffrn_ambient_temperature 295(2)
_diffrn_measured_fraction_theta_full 0.989
_diffrn_measured_fraction_theta_max 0.989
_diffrn_measurement_device_type
;
Oxford Diffraction Xcalibur CCD
diffractometer
;
_diffrn_measurement_method '\w scan'
_diffrn_radiation_monochromator graphite
_diffrn_radiation_source 'fine-focus sealed tube'
_diffrn_radiation_type MoK\a
_diffrn_radiation_wavelength 0.71073
_diffrn_reflns_av_R_equivalents 0.025
_diffrn_reflns_av_unetI/netI 0.0257
_diffrn_reflns_limit_h_max 14
_diffrn_reflns_limit_h_min -12
_diffrn_reflns_limit_k_max 15
_diffrn_reflns_limit_k_min -15
_diffrn_reflns_limit_l_max 20
_diffrn_reflns_limit_l_min -20
_diffrn_reflns_number 9435
_diffrn_reflns_theta_full 27
_diffrn_reflns_theta_max 27
_diffrn_reflns_theta_min 4.13
_diffrn_standards_number 27
_exptl_absorpt_coefficient_mu 0.11
_exptl_absorpt_correction_type none
_exptl_crystal_colour yellow
_exptl_crystal_density_diffrn 1.441
_exptl_crystal_density_method 'not measured'
_exptl_crystal_description block
_exptl_crystal_F_000 1040
_exptl_crystal_size_max 0.45
_exptl_crystal_size_mid 0.29
_exptl_crystal_size_min 0.21
_refine_diff_density_max 0.14
_refine_diff_density_min -0.217
_refine_diff_density_rms 0.047
_refine_ls_extinction_method none
_refine_ls_goodness_of_fit_ref 1.02
_refine_ls_hydrogen_treatment mixed
_refine_ls_matrix_type full
_refine_ls_number_parameters 183
_refine_ls_number_reflns 2473
_refine_ls_number_restraints 0
_refine_ls_restrained_S_all 1.02
_refine_ls_R_factor_all 0.0524
_refine_ls_R_factor_gt 0.0358
_refine_ls_shift/su_max 0
_refine_ls_shift/su_mean 0
_refine_ls_structure_factor_coef Fsqd
_refine_ls_weighting_details 'calc w=1/[\s^2^(Fo^2^)+(0.0542P)^2^+0.2809P] where P=(Fo^2^+2Fc^2^)/3'
_refine_ls_weighting_scheme calc
_refine_ls_wR_factor_gt 0.0969
_refine_ls_wR_factor_ref 0.1005
_reflns_number_gt 1721
_reflns_number_total 2473
_reflns_threshold_expression >2sigma(I)
_cod_data_source_file cg301267h_si_002.cif
_cod_data_source_block 7H_gent
_cod_database_code 4507043

loop_
_symmetry_equiv_pos_as_xyz
'x, y, z'
'-x+1/2, -y, z+1/2'
'-x, y+1/2, -z+1/2'
'x+1/2, -y+1/2, -z'
'-x, -y, -z'
'x-1/2, y, -z-1/2'
'x, -y-1/2, z-1/2'
'-x-1/2, y-1/2, z'

loop_
_atom_site_label
_atom_site_type_symbol
_atom_site_fract_x
_atom_site_fract_y
_atom_site_fract_z
_atom_site_U_iso_or_equiv
_atom_site_adp_type
_atom_site_occupancy
_atom_site_symmetry_multiplicity
_atom_site_calc_flag
_atom_site_refinement_flags
H1N H 0.7331(16) 0.0360(15) 0.4782(11) 0.055(5) Uiso 1 1 d .
H3N H 0.8105(16) 0.2923(17) 0.4354(11) 0.061(5) Uiso 1 1 d .
H2O H 0.229(2) -0.3079(18) 0.3051(13) 0.081(7) Uiso 1 1 d .
H1O H 0.481(2) 0.1436(16) 0.3073(12) 0.077(7) Uiso 1 1 d .
H2N H 0.7158(19) 0.1974(15) 0.4139(12) 0.066(6) Uiso 1 1 d .
O2 O 0.58395(9) 0.10660(8) 0.37466(7) 0.0432(3) Uani 1 1 d .
O3 O 0.41918(10) 0.13099(8) 0.27248(7) 0.0450(3) Uani 1 1 d .
C1 C 0.45882(11) -0.03900(11) 0.34095(8) 0.0309(3) Uani 1 1 d .
N1 N 0.79748(11) 0.06024(10) 0.50644(8) 0.0376(3) Uani 1 1 d .
O1 O 0.62237(9) -0.05263(8) 0.43107(6) 0.0446(3) Uani 1 1 d .
C7 C 0.56176(11) 0.00735(11) 0.38585(8) 0.0341(3) Uani 1 1 d .
O4 O 0.29925(12) -0.29326(9) 0.32880(8) 0.0590(4) Uani 1 1 d .
C3 C 0.29975(12) -0.01978(12) 0.24473(9) 0.0387(3) Uani 1 1 d .
H3 H 0.2579 0.0224 0.2075 0.046 Uiso 1 1 calc R
C2 C 0.39383(12) 0.02433(11) 0.28646(8) 0.0327(3) Uani 1 1 d .
C4 C 0.26735(13) -0.12519(12) 0.25766(9) 0.0386(4) Uani 1 1 d .
H4 H 0.2034 -0.1539 0.2296 0.046 Uiso 1 1 calc R
C5 C 0.32975(12) -0.18887(11) 0.31242(9) 0.0376(3) Uani 1 1 d .
C6 C 0.42531(12) -0.14596(11) 0.35270(9) 0.0376(3) Uani 1 1 d .
H6 H 0.4683 -0.1894 0.3885 0.045 Uiso 1 1 calc R
C8 C 0.83403(12) 0.16288(12) 0.49721(9) 0.0365(3) Uani 1 1 d .
N2 N 0.77836(14) 0.22631(13) 0.44391(9) 0.0513(4) Uani 1 1 d .
C12 C 0.84851(14) -0.00971(13) 0.55883(9) 0.0429(4) Uani 1 1 d .
H12 H 0.8199 -0.0799 0.563 0.051 Uiso 1 1 calc R
C9 C 0.92905(13) 0.19697(13) 0.54514(9) 0.0439(4) Uani 1 1 d .
H9 H 0.9569 0.2674 0.5406 0.053 Uiso 1 1 calc R
C10 C 0.98017(15) 0.12665(15) 0.59819(10) 0.0513(4) Uani 1 1 d .
H10 H 1.0429 0.1496 0.6304 0.062 Uiso 1 1 calc R
C11 C 0.94049(15) 0.02081(14) 0.60537(10) 0.0501(4) Uani 1 1 d .
H11 H 0.9764 -0.0275 0.6413 0.06 Uiso 1 1 calc R

loop_
_atom_site_aniso_label
_atom_site_aniso_U_11
_atom_site_aniso_U_22
_atom_site_aniso_U_33
_atom_site_aniso_U_23
_atom_site_aniso_U_13
_atom_site_aniso_U_12
O2 0.0371(6) 0.0310(6) 0.0615(7) -0.0050(5) -0.0053(5) -0.0028(4)
O3 0.0426(6) 0.0301(6) 0.0622(7) 0.0056(5) -0.0057(6) 0.0004(5)
C1 0.0264(7) 0.0307(7) 0.0355(7) -0.0034(6) 0.0011(5) 0.0017(5)
N1 0.0349(6) 0.0371(7) 0.0407(7) -0.0021(5) -0.0027(5) -0.0066(5)
O1 0.0373(6) 0.0400(6) 0.0565(6) 0.0004(5) -0.0141(5) -0.0005(5)
C7 0.0277(7) 0.0335(8) 0.0411(7) -0.0062(6) 0.0027(6) 0.0021(6)
O4 0.0560(7) 0.0367(6) 0.0842(9) 0.0109(6) -0.0218(7) -0.0145(5)
C3 0.0361(8) 0.0392(8) 0.0409(7) 0.0039(7) -0.0068(6) 0.0041(6)
C2 0.0310(7) 0.0284(7) 0.0388(7) -0.0007(6) 0.0043(6) 0.0020(6)
C4 0.0320(7) 0.0416(9) 0.0421(8) -0.0052(7) -0.0064(6) -0.0028(6)
C5 0.0367(8) 0.0300(7) 0.0459(8) 0.0007(6) -0.0010(6) -0.0041(6)
C6 0.0341(7) 0.0341(8) 0.0444(8) 0.0051(6) -0.0058(6) 0.0009(6)
C8 0.0360(8) 0.0355(8) 0.0380(7) -0.0032(6) 0.0028(6) -0.0032(6)
N2 0.0533(9) 0.0388(8) 0.0618(9) 0.0076(7) -0.0153(7) -0.0092(7)
C12 0.0503(9) 0.0377(8) 0.0406(8) 0.0025(7) 0.0021(7) -0.0045(7)
C9 0.0437(8) 0.0422(9) 0.0458(8) -0.0061(7) -0.0010(7) -0.0120(7)
C10 0.0460(9) 0.0629(11) 0.0449(9) -0.0069(8) -0.0113(8) -0.0083(8)
C11 0.0551(10) 0.0538(10) 0.0414(8) 0.0044(7) -0.0080(7) 0.0011(8)

loop_
_atom_type_symbol
_atom_type_description
_atom_type_scat_dispersion_real
_atom_type_scat_dispersion_imag
_atom_type_scat_source
C C 0.0033 0.0016 'International Tables Vol C Tables 4.2.6.8 and 6.1.1.4'
H H 0 0 'International Tables Vol C Tables 4.2.6.8 and 6.1.1.4'
N N 0.0061 0.0033 'International Tables Vol C Tables 4.2.6.8 and 6.1.1.4'
O O 0.0106 0.006 'International Tables Vol C Tables 4.2.6.8 and 6.1.1.4'

loop_
_geom_angle_atom_site_label_1
_geom_angle_atom_site_label_2
_geom_angle_atom_site_label_3
_geom_angle
C2 O3 H1O 102.9(13)
C6 C1 C2 118.38(12)
C6 C1 C7 120.92(12)
C2 C1 C7 120.70(12)
C12 N1 C8 122.92(13)
C12 N1 H1N 116.9(11)
C8 N1 H1N 120.1(11)
O1 C7 O2 123.25(12)
O1 C7 C1 119.45(12)
O2 C7 C1 117.29(12)
C5 O4 H2O 109.4(14)
C4 C3 C2 120.67(13)
C4 C3 H3 119.7
C2 C3 H3 119.7
O3 C2 C3 117.62(12)
O3 C2 C1 122.27(12)
C3 C2 C1 120.11(13)
C3 C4 C5 120.05(13)
C3 C4 H4 120
C5 C4 H4 120
O4 C5 C6 118.33(13)
O4 C5 C4 122.20(13)
C6 C5 C4 119.47(13)
C5 C6 C1 121.29(13)
C5 C6 H6 119.4
C1 C6 H6 119.4
N2 C8 N1 118.81(14)
N2 C8 C9 123.62(14)
N1 C8 C9 117.58(14)
C8 N2 H3N 116.0(12)
C8 N2 H2N 118.5(12)
H3N N2 H2N 125.0(16)
N1 C12 C11 120.73(15)
N1 C12 H12 119.6
C11 C12 H12 119.6
C10 C9 C8 119.51(15)
C10 C9 H9 120.2
C8 C9 H9 120.2
C9 C10 C11 121.17(15)
C9 C10 H10 119.4
C11 C10 H10 119.4
C12 C11 C10 118.08(15)
C12 C11 H11 121
C10 C11 H11 121

loop_
_geom_bond_atom_site_label_1
_geom_bond_atom_site_label_2
_geom_bond_distance
O2 C7 1.2666(17)
O3 C2 1.3696(16)
O3 H1O 0.92(2)
C1 C6 1.3903(19)
C1 C2 1.3943(19)
C1 C7 1.4958(18)
N1 C12 1.3452(19)
N1 C8 1.3446(18)
N1 H1N 0.916(19)
O1 C7 1.2514(17)
O4 C5 1.3633(18)
O4 H2O 0.90(2)
C3 C4 1.371(2)
C3 C2 1.3810(19)
C3 H3 0.93
C4 C5 1.384(2)
C4 H4 0.93
C5 C6 1.377(2)
C6 H6 0.93
C8 N2 1.3288(19)
C8 C9 1.399(2)
N2 H3N 0.91(2)
N2 H2N 0.93(2)
C12 C11 1.346(2)
C12 H12 0.93
C9 C10 1.355(2)
C9 H9 0.93
C10 C11 1.390(2)
C10 H10 0.93
C11 H11 0.93
